data_4062609
loop_
_publ_author_name
'Tsutsui, Shinobu'
'Sakamoto, Kenkichi'

_publ_section_title
;
2,3,5,6-Tetrasilyl- and 2,3,5,6-tetragermyl-1,4-benzoquinones:
X-ray Crystallographic Analysis and DFT Calculations
;
_journal_name_full Organometallics
_journal_paper_doi 10.1021/om034325a
_journal_year 2004
_chemical_formula_sum 'C12 H20 Ge2 O2'
_chemical_formula_weight 341.46
_space_group_IT_number 14
_symmetry_cell_setting monoclinic
_symmetry_space_group_name_Hall '-P 2yn'
_symmetry_space_group_name_H-M 'P 1 21/n 1'
_cell_angle_alpha 90.00
_cell_angle_beta 95.162(4)
_cell_angle_gamma 90.00
_cell_formula_units_Z 2
_cell_length_a 6.7361(13)
_cell_length_b 10.819(2)
_cell_length_c 10.402(2)
_cell_measurement_temperature 123(2)
_cell_volume 755.0(3)
_diffrn_ambient_temperature 123(2)
_exptl_crystal_density_diffrn 1.502
_cod_depositor_comments
;
The following automatic conversions were performed:
'_symmetry_cell_setting' value 'Monoclinic' changed to 'monoclinic'
according to '/home/saulius/struct/CIF-dictionaries/cif_core.dic'
dictionary named 'cif_core.dic' version 2.4.1 from 2010-06-29.

Automatic conversion script
Id: cif_fix_enum 1527 2010-12-29 10:47:43Z saulius 
;
_cod_original_sg_symbol_H-M 'P 21/n'
_cod_database_code 4062609

loop_
_symmetry_equiv_pos_as_xyz
'x, y, z'
'-x+1/2, y+1/2, -z+1/2'
'-x, -y, -z'
'x-1/2, -y-1/2, z-1/2'

loop_
_atom_site_label
_atom_site_type_symbol
_atom_site_fract_x
_atom_site_fract_y
_atom_site_fract_z
_atom_site_U_iso_or_equiv
_atom_site_adp_type
_atom_site_occupancy
_atom_site_symmetry_multiplicity
_atom_site_calc_flag
_atom_site_refinement_flags
_atom_site_disorder_assembly
_atom_site_disorder_group
C1 C -0.1618(3) 0.0540(2) 0.5565(2) 0.0193(5) Uani 1 1 d . . .
C2 C 0.0431(3) 0.0955(2) 0.5985(2) 0.0182(5) Uani 1 1 d . . .
C3 C 0.1934(3) 0.0436(2) 0.5426(2) 0.0197(5) Uani 1 1 d . . .
H3 H 0.3255 0.0705 0.5674 0.024 Uiso 1 1 calc R . .
C4 C 0.3601(4) 0.2472(3) 0.7705(3) 0.0352(7) Uani 1 1 d . . .
H4A H 0.4180 0.2767 0.6930 0.053 Uiso 1 1 calc R . .
H4B H 0.4223 0.1686 0.7982 0.053 Uiso 1 1 calc R . .
H4C H 0.3837 0.3084 0.8396 0.053 Uiso 1 1 calc R . .
C5 C -0.0486(4) 0.3735(2) 0.6658(3) 0.0440(7) Uani 1 1 d . . .
H5A H -0.0338 0.4380 0.7322 0.066 Uiso 1 1 calc R . .
H5B H -0.1905 0.3583 0.6420 0.066 Uiso 1 1 calc R . .
H5C H 0.0150 0.4007 0.5896 0.066 Uiso 1 1 calc R . .
C6 C -0.0414(4) 0.1655(3) 0.8841(2) 0.0402(7) Uani 1 1 d . . .
H6A H 0.0135 0.0842 0.9090 0.060 Uiso 1 1 calc R . .
H6B H -0.1862 0.1589 0.8652 0.060 Uiso 1 1 calc R . .
H6C H -0.0113 0.2241 0.9551 0.060 Uiso 1 1 calc R . .
Ge1 Ge 0.07649(3) 0.22340(2) 0.73221(2) 0.02221(9) Uani 1 1 d . . .
O1 O -0.3050(2) 0.10186(16) 0.60179(16) 0.0289(4) Uani 1 1 d . . .

loop_
_atom_site_aniso_label
_atom_site_aniso_U_11
_atom_site_aniso_U_22
_atom_site_aniso_U_33
_atom_site_aniso_U_23
_atom_site_aniso_U_13
_atom_site_aniso_U_12
C1 0.0202(11) 0.0198(12) 0.0176(11) 0.0021(9) -0.0003(9) -0.0003(9)
C2 0.0203(11) 0.0169(12) 0.0171(11) 0.0008(9) -0.0011(9) -0.0016(9)
C3 0.0185(11) 0.0178(12) 0.0222(12) 0.0005(9) -0.0009(9) -0.0022(9)
C4 0.0237(12) 0.0407(18) 0.0406(16) -0.0202(12) -0.0006(11) -0.0033(11)
C5 0.0533(18) 0.0255(15) 0.0513(18) -0.0082(13) -0.0065(14) 0.0078(13)
C6 0.0408(15) 0.0542(19) 0.0265(14) -0.0089(13) 0.0074(12) -0.0100(14)
Ge1 0.02031(14) 0.02310(15) 0.02296(15) -0.00707(11) 0.00056(9) -0.00004(11)
O1 0.0190(8) 0.0338(10) 0.0344(10) -0.0125(8) 0.0043(7) 0.0010(7)

loop_
_geom_bond_atom_site_label_1
_geom_bond_atom_site_label_2
_geom_bond_distance
_geom_bond_site_symmetry_2
_geom_bond_publ_flag
C1 O1 1.225(3) . ?
C1 C3 1.477(3) 3_556 ?
C1 C2 1.480(3) . ?
C2 C3 1.336(3) . ?
C2 Ge1 1.961(2) . ?
C3 C1 1.477(3) 3_556 ?
C4 Ge1 1.933(2) . ?
C5 Ge1 1.929(3) . ?
C6 Ge1 1.935(3) . ?
